data_4073817
loop_
_publ_author_name
'Hesp, Kevin D.'
'Wechsler, Dominik'
'Cipot, Judy'
'Myers, Anne'
'McDonald, Robert'
'Ferguson, Michael J.'
'Schatte, Gabriele'
'Stradiotto, Mark'

_publ_contact_author
; 
      Mark Stradiotto
    Associate Professor
    Dalhousie University
    Department of Chemistry
    Halifax, Nova Scotia
    Canada
    B3H 4J3
;
_publ_section_title
;
 Exploring the Utility of Neutral Rhodium and Iridium \k2-P,Oand
 \k2-P(S),OComplexes as Catalysts for Alkene Hydrogenation and
 Hydrosilylation
;
_journal_issue 22
_journal_name_full Organometallics
_journal_page_first 5430
_journal_paper_doi 10.1021/om7006437
_journal_volume 26
_journal_year 2007
_chemical_formula_moiety 'C23 H32 Ir O P'
_chemical_formula_sum 'C23 H32 Ir O P'
_chemical_formula_weight 547.66
_space_group_IT_number 14
_symmetry_cell_setting monoclinic
_symmetry_space_group_name_Hall '-P 2ybc'
_symmetry_space_group_name_H-M 'P 1 21/c 1'
_atom_sites_solution_hydrogens geom
_atom_sites_solution_primary direct
_atom_sites_solution_secondary difmap
_audit_creation_method SHELXL-97
_cell_angle_alpha 90.00
_cell_angle_beta 113.8990(16)
_cell_angle_gamma 90.00
_cell_formula_units_Z 8
_cell_length_a 23.180(2)
_cell_length_b 7.4095(8)
_cell_length_c 26.823(3)
_cell_measurement_reflns_used 6171
_cell_measurement_temperature 193(2)
_cell_measurement_theta_max 26.37
_cell_measurement_theta_min 2.68
_cell_volume 4211.9(8)
_computing_cell_refinement 'Bruker SAINT (Bruker, 1997)'
_computing_data_collection 'Bruker SMART (Bruker, 1997)'
_computing_data_reduction 'Bruker SAINT (Bruker, 1997)'
_computing_molecular_graphics 'Bruker SHELXTL (Bruker, 1997)'
_computing_publication_material 'Bruker SHELXTL (Bruker, 1997)'
_computing_structure_refinement 'SHELXL-97 (Sheldrick, 1997)'
_computing_structure_solution 'DIRDIF-96 (Beurskens et al., 1996)'
_diffrn_ambient_temperature 193(2)
_diffrn_detector_area_resol_mean 8.192
_diffrn_measured_fraction_theta_full 0.994
_diffrn_measured_fraction_theta_max 0.994
_diffrn_measurement_device_type 'Bruker PLATFORM diffractometer/SMART 1000 CCD area detector'
_diffrn_measurement_method '\w scans'
_diffrn_radiation_monochromator graphite
_diffrn_radiation_source 'fine-focus sealed tube'
_diffrn_radiation_type MoK\a
_diffrn_radiation_wavelength 0.71073
_diffrn_reflns_av_R_equivalents 0.0473
_diffrn_reflns_av_sigmaI/netI 0.0507
_diffrn_reflns_limit_h_max 28
_diffrn_reflns_limit_h_min -29
_diffrn_reflns_limit_k_max 9
_diffrn_reflns_limit_k_min -8
_diffrn_reflns_limit_l_max 30
_diffrn_reflns_limit_l_min -33
_diffrn_reflns_number 23833
_diffrn_reflns_theta_full 26.45
_diffrn_reflns_theta_max 26.45
_diffrn_reflns_theta_min 0.96
_diffrn_standards_decay_% 0
_diffrn_standards_interval_time 0
_diffrn_standards_number 0
_exptl_absorpt_coefficient_mu 6.425
_exptl_absorpt_correction_T_max 0.3598
_exptl_absorpt_correction_T_min 0.1381
_exptl_absorpt_correction_type integration
_exptl_absorpt_process_details 'Bruker SHELXTL (Bruker, 1997)'
_exptl_crystal_colour orange
_exptl_crystal_density_diffrn 1.727
_exptl_crystal_density_method 'not measured'
_exptl_crystal_description plate
_exptl_crystal_F_000 2160
_exptl_crystal_size_max 0.51
_exptl_crystal_size_mid 0.46
_exptl_crystal_size_min 0.20
_refine_diff_density_max 3.129
_refine_diff_density_min -1.997
_refine_diff_density_rms 0.163
_refine_ls_extinction_method none
_refine_ls_goodness_of_fit_ref 1.060
_refine_ls_hydrogen_treatment constr
_refine_ls_matrix_type full
_refine_ls_number_parameters 469
_refine_ls_number_reflns 8649
_refine_ls_number_restraints 0
_refine_ls_restrained_S_all 1.060
_refine_ls_R_factor_all 0.0437
_refine_ls_R_factor_gt 0.0345
_refine_ls_shift/su_max 0.001
_refine_ls_shift/su_mean 0.000
_refine_ls_structure_factor_coef Fsqd
_refine_ls_weighting_details 'calc w=1/[\s^2^(Fo^2^)+(0.0148P)^2^+14.5834P] where P=(Fo^2^+2Fc^2^)/3'
_refine_ls_weighting_scheme calc
_refine_ls_wR_factor_gt 0.0705
_refine_ls_wR_factor_ref 0.0744
_reflns_number_gt 7504
_reflns_number_total 8649
_reflns_threshold_expression I>2\s(I)
_cod_data_source_file om7006437-file002.cif
_cod_data_source_block dal04e9
_cod_depositor_comments
;
The following automatic conversions were performed:

'_symmetry_cell_setting' value 'Monoclinic' changed to 'monoclinic'
according to /home/saulius/struct/CIF-dictionaries/cif_core.dic
dictionary named 'cif_core.dic' version 2.4.1 from 2010-06-29.

Automatic conversion script
Id: cif_fix_values 1715 2011-07-08 13:25:40Z adriana 
;
_cod_original_cell_volume 4211.8(8)
_cod_original_sg_symbol_H-M 'P 21/c'
_cod_database_code 4073817

loop_
_symmetry_equiv_pos_as_xyz
'x, y, z'
'-x, y+1/2, -z+1/2'
'-x, -y, -z'
'x, -y-1/2, z-1/2'

loop_
_atom_site_label
_atom_site_type_symbol
_atom_site_fract_x
_atom_site_fract_y
_atom_site_fract_z
_atom_site_U_iso_or_equiv
_atom_site_adp_type
_atom_site_occupancy
_atom_site_symmetry_multiplicity
_atom_site_calc_flag
_atom_site_refinement_flags
IrA Ir 0.358034(8) 0.34443(3) 0.636718(8) 0.02175(6) Uani 1 1 d .
P1A P 0.40237(6) 0.38361(18) 0.57389(5) 0.0212(3) Uani 1 1 d .
O1A O 0.28691(15) 0.2162(5) 0.57345(14) 0.0253(8) Uani 1 1 d .
C1A C 0.2491(2) 0.0998(7) 0.4794(2) 0.0260(11) Uani 1 1 d .
H1AA H 0.2419 -0.0246 0.4891 0.031 Uiso 1 1 calc R
H1BA H 0.2082 0.1640 0.4634 0.031 Uiso 1 1 calc R
C2A C 0.2955(2) 0.1994(7) 0.5286(2) 0.0204(10) Uani 1 1 d .
C3A C 0.3457(2) 0.2620(7) 0.5184(2) 0.0229(11) Uani 1 1 d .
C3AA C 0.3389(2) 0.1954(7) 0.4649(2) 0.0233(11) Uani 1 1 d .
C4A C 0.3774(3) 0.2108(8) 0.4362(2) 0.0313(13) Uani 1 1 d .
H4A H 0.4164 0.2737 0.4516 0.038 Uiso 1 1 calc R
C5A C 0.3577(3) 0.1325(9) 0.3848(2) 0.0385(15) Uani 1 1 d .
H5A H 0.3834 0.1443 0.3649 0.046 Uiso 1 1 calc R
C6A C 0.3020(3) 0.0389(9) 0.3620(3) 0.0415(15) Uani 1 1 d .
H6A H 0.2897 -0.0140 0.3270 0.050 Uiso 1 1 calc R
C7A C 0.2634(3) 0.0213(8) 0.3904(2) 0.0356(14) Uani 1 1 d .
H7A H 0.2249 -0.0440 0.3748 0.043 Uiso 1 1 calc R
C7AA C 0.2814(2) 0.0992(7) 0.4410(2) 0.0261(11) Uani 1 1 d .
C11A C 0.4370(2) 0.3935(9) 0.7108(2) 0.0328(13) Uani 1 1 d .
H11A H 0.4786 0.3799 0.7083 0.039 Uiso 1 1 calc R
C12A C 0.4055(3) 0.5567(8) 0.6891(2) 0.0365(14) Uani 1 1 d .
H12A H 0.4289 0.6395 0.6744 0.044 Uiso 1 1 calc R
C13A C 0.3617(3) 0.6514(9) 0.7104(3) 0.0492(17) Uani 1 1 d .
H13A H 0.3876 0.7103 0.7455 0.059 Uiso 1 1 calc R
H13B H 0.3385 0.7475 0.6843 0.059 Uiso 1 1 calc R
C14A C 0.3142(3) 0.5286(9) 0.7190(3) 0.0436(16) Uani 1 1 d .
H14A H 0.3324 0.4816 0.7568 0.052 Uiso 1 1 calc R
H14B H 0.2759 0.5988 0.7141 0.052 Uiso 1 1 calc R
C15A C 0.2960(2) 0.3720(9) 0.6794(2) 0.0331(14) Uani 1 1 d .
H15A H 0.2500 0.3666 0.6551 0.040 Uiso 1 1 calc R
C16A C 0.3257(3) 0.2033(8) 0.6912(2) 0.0320(13) Uani 1 1 d .
H16A H 0.2971 0.0989 0.6743 0.038 Uiso 1 1 calc R
C17A C 0.3815(3) 0.1585(9) 0.7432(3) 0.0411(15) Uani 1 1 d .
H17A H 0.3994 0.0416 0.7386 0.049 Uiso 1 1 calc R
H17B H 0.3670 0.1445 0.7730 0.049 Uiso 1 1 calc R
C18A C 0.4331(3) 0.3016(9) 0.7595(2) 0.0347(14) Uani 1 1 d .
H18A H 0.4247 0.3933 0.7826 0.042 Uiso 1 1 calc R
H18B H 0.4742 0.2445 0.7814 0.042 Uiso 1 1 calc R
C21A C 0.4061(2) 0.6208(8) 0.5535(2) 0.0294(12) Uani 1 1 d .
H21A H 0.4407 0.6814 0.5847 0.035 Uiso 1 1 calc R
C22A C 0.4211(3) 0.6427(9) 0.5036(3) 0.0436(16) Uani 1 1 d .
H22A H 0.4609 0.5811 0.5099 0.052 Uiso 1 1 calc R
H22B H 0.4251 0.7713 0.4970 0.052 Uiso 1 1 calc R
H22C H 0.3871 0.5898 0.4717 0.052 Uiso 1 1 calc R
C23A C 0.3448(3) 0.7172(8) 0.5451(3) 0.0375(14) Uani 1 1 d .
H23A H 0.3362 0.7036 0.5778 0.045 Uiso 1 1 calc R
H23B H 0.3100 0.6643 0.5137 0.045 Uiso 1 1 calc R
H23C H 0.3486 0.8456 0.5383 0.045 Uiso 1 1 calc R
C24A C 0.4801(2) 0.2850(8) 0.5850(2) 0.0297(12) Uani 1 1 d .
H24A H 0.4832 0.2784 0.5490 0.036 Uiso 1 1 calc R
C25A C 0.4816(3) 0.0913(10) 0.6061(3) 0.057(2) Uani 1 1 d .
H25A H 0.4454 0.0238 0.5805 0.069 Uiso 1 1 calc R
H25B H 0.4797 0.0947 0.6419 0.069 Uiso 1 1 calc R
H25C H 0.5208 0.0320 0.6093 0.069 Uiso 1 1 calc R
C26A C 0.5360(2) 0.3946(10) 0.6237(3) 0.0452(17) Uani 1 1 d .
H26A H 0.5338 0.5176 0.6096 0.054 Uiso 1 1 calc R
H26B H 0.5755 0.3377 0.6267 0.054 Uiso 1 1 calc R
H26C H 0.5348 0.3990 0.6598 0.054 Uiso 1 1 calc R
IrB Ir 0.131909(8) 0.75978(3) 0.112682(8) 0.01982(6) Uani 1 1 d .
P1B P 0.09063(6) 0.81608(18) 0.17674(5) 0.0192(3) Uani 1 1 d .
O1B O 0.20282(15) 0.6300(5) 0.17584(14) 0.0239(8) Uani 1 1 d .
C1B C 0.2462(2) 0.5444(8) 0.2732(2) 0.0262(11) Uani 1 1 d .
H1AB H 0.2512 0.4146 0.2671 0.031 Uiso 1 1 calc R
H1BB H 0.2877 0.6051 0.2848 0.031 Uiso 1 1 calc R
C2B C 0.1974(2) 0.6324(7) 0.2226(2) 0.0219(11) Uani 1 1 d .
C3B C 0.1496(2) 0.7061(7) 0.2335(2) 0.0197(10) Uani 1 1 d .
C3AB C 0.1607(2) 0.6662(7) 0.2903(2) 0.0218(10) Uani 1 1 d .
C4B C 0.1260(2) 0.7000(8) 0.3208(2) 0.0279(12) Uani 1 1 d .
H4B H 0.0864 0.7594 0.3046 0.033 Uiso 1 1 calc R
C5B C 0.1492(3) 0.6468(9) 0.3751(2) 0.0350(14) Uani 1 1 d .
H5B H 0.1259 0.6737 0.3963 0.042 Uiso 1 1 calc R
C6B C 0.2060(3) 0.5549(9) 0.3987(2) 0.0388(15) Uani 1 1 d .
H6B H 0.2213 0.5187 0.4358 0.047 Uiso 1 1 calc R
C7B C 0.2408(3) 0.5156(8) 0.3680(2) 0.0357(14) Uani 1 1 d .
H7B H 0.2795 0.4515 0.3838 0.043 Uiso 1 1 calc R
C7AB C 0.2180(2) 0.5713(7) 0.3143(2) 0.0277(12) Uani 1 1 d .
C11B C 0.0864(3) 0.9750(8) 0.0603(2) 0.0301(12) Uani 1 1 d .
H11B H 0.0643 1.0607 0.0755 0.036 Uiso 1 1 calc R
C12B C 0.0528(2) 0.8154(8) 0.0390(2) 0.0280(12) Uani 1 1 d .
H12B H 0.0114 0.8077 0.0422 0.034 Uiso 1 1 calc R
C13B C 0.0542(3) 0.7160(8) -0.0103(2) 0.0331(13) Uani 1 1 d .
H13C H 0.0125 0.6601 -0.0310 0.040 Uiso 1 1 calc R
H13D H 0.0621 0.8040 -0.0346 0.040 Uiso 1 1 calc R
C14B C 0.1048(3) 0.5700(9) 0.0056(2) 0.0344(13) Uani 1 1 d .
H14C H 0.0861 0.4545 0.0103 0.041 Uiso 1 1 calc R
H14D H 0.1187 0.5542 -0.0244 0.041 Uiso 1 1 calc R
C15B C 0.1615(2) 0.6109(8) 0.0573(2) 0.0280(12) Uani 1 1 d .
H15B H 0.1886 0.5037 0.0741 0.034 Uiso 1 1 calc R
C16B C 0.1936(2) 0.7749(8) 0.0691(2) 0.0310(13) Uani 1 1 d .
H16B H 0.2395 0.7644 0.0931 0.037 Uiso 1 1 calc R
C17B C 0.1770(3) 0.9327(9) 0.0298(2) 0.0381(14) Uani 1 1 d .
H17C H 0.1575 0.8865 -0.0080 0.046 Uiso 1 1 calc R
H17D H 0.2161 0.9976 0.0343 0.046 Uiso 1 1 calc R
C18B C 0.1311(3) 1.0651(9) 0.0392(2) 0.0389(14) Uani 1 1 d .
H18C H 0.1559 1.1582 0.0657 0.047 Uiso 1 1 calc R
H18D H 0.1059 1.1269 0.0044 0.047 Uiso 1 1 calc R
C21B C 0.0145(2) 0.7158(8) 0.1685(2) 0.0270(12) Uani 1 1 d .
H21B H 0.0121 0.7193 0.2049 0.032 Uiso 1 1 calc R
C22B C 0.0133(3) 0.5187(9) 0.1522(3) 0.0464(17) Uani 1 1 d .
H22D H 0.0504 0.4567 0.1787 0.056 Uiso 1 1 calc R
H22E H 0.0137 0.5113 0.1159 0.056 Uiso 1 1 calc R
H22F H -0.0251 0.4614 0.1516 0.056 Uiso 1 1 calc R
C23B C -0.0423(3) 0.8179(10) 0.1284(3) 0.0486(18) Uani 1 1 d .
H23D H -0.0400 0.9443 0.1397 0.058 Uiso 1 1 calc R
H23E H -0.0811 0.7633 0.1277 0.058 Uiso 1 1 calc R
H23F H -0.0423 0.8117 0.0919 0.058 Uiso 1 1 calc R
C24B C 0.0866(2) 1.0559(7) 0.1935(2) 0.0276(12) Uani 1 1 d .
H24B H 0.0533 1.1140 0.1608 0.033 Uiso 1 1 calc R
C25B C 0.1490(3) 1.1467(8) 0.2027(3) 0.0404(15) Uani 1 1 d .
H25D H 0.1597 1.1232 0.1715 0.049 Uiso 1 1 calc R
H25E H 0.1823 1.0983 0.2359 0.049 Uiso 1 1 calc R
H25F H 0.1453 1.2772 0.2067 0.049 Uiso 1 1 calc R
C26B C 0.0692(3) 1.0893(9) 0.2417(3) 0.0419(15) Uani 1 1 d .
H26D H 0.0289 1.0303 0.2350 0.050 Uiso 1 1 calc R
H26E H 0.0653 1.2194 0.2462 0.050 Uiso 1 1 calc R
H26F H 0.1022 1.0397 0.2749 0.050 Uiso 1 1 calc R

loop_
_atom_site_aniso_label
_atom_site_aniso_U_11
_atom_site_aniso_U_22
_atom_site_aniso_U_33
_atom_site_aniso_U_23
_atom_site_aniso_U_13
_atom_site_aniso_U_12
IrA 0.02019(9) 0.02594(12) 0.01994(11) -0.00172(8) 0.00898(8) -0.00445(8)
P1A 0.0191(6) 0.0235(7) 0.0218(7) 0.0007(5) 0.0091(5) -0.0024(5)
O1A 0.0210(16) 0.035(2) 0.0206(19) -0.0057(16) 0.0089(14) -0.0075(15)
C1A 0.029(3) 0.026(3) 0.021(3) -0.001(2) 0.008(2) -0.004(2)
C2A 0.020(2) 0.021(3) 0.019(3) 0.000(2) 0.0063(19) 0.0003(19)
C3A 0.019(2) 0.028(3) 0.022(3) 0.000(2) 0.0076(19) 0.000(2)
C3AA 0.027(2) 0.021(3) 0.021(3) 0.003(2) 0.009(2) 0.005(2)
C4A 0.030(3) 0.039(4) 0.028(3) 0.001(3) 0.015(2) 0.003(2)
C5A 0.044(3) 0.048(4) 0.034(4) 0.004(3) 0.026(3) 0.010(3)
C6A 0.053(4) 0.045(4) 0.028(3) -0.008(3) 0.018(3) 0.000(3)
C7A 0.042(3) 0.031(3) 0.031(3) -0.005(3) 0.011(3) -0.009(3)
C7AA 0.030(3) 0.026(3) 0.022(3) 0.003(2) 0.009(2) 0.000(2)
C11A 0.023(3) 0.052(4) 0.022(3) -0.004(3) 0.008(2) -0.005(2)
C12A 0.041(3) 0.034(4) 0.025(3) -0.004(3) 0.004(2) -0.017(3)
C13A 0.064(4) 0.034(4) 0.040(4) -0.008(3) 0.010(3) 0.005(3)
C14A 0.042(3) 0.050(4) 0.036(4) -0.008(3) 0.014(3) 0.015(3)
C15A 0.025(3) 0.053(4) 0.024(3) -0.005(3) 0.013(2) -0.002(2)
C16A 0.038(3) 0.036(3) 0.028(3) -0.002(3) 0.020(3) -0.013(2)
C17A 0.048(4) 0.039(4) 0.032(3) 0.007(3) 0.012(3) -0.007(3)
C18A 0.030(3) 0.047(4) 0.024(3) 0.005(3) 0.007(2) 0.004(3)
C21A 0.026(3) 0.031(3) 0.033(3) -0.002(2) 0.014(2) -0.004(2)
C22A 0.058(4) 0.036(4) 0.048(4) 0.005(3) 0.033(3) -0.007(3)
C23A 0.040(3) 0.028(3) 0.046(4) 0.008(3) 0.018(3) 0.003(2)
C24A 0.022(2) 0.039(3) 0.028(3) -0.001(2) 0.010(2) 0.003(2)
C25A 0.036(3) 0.047(5) 0.079(6) 0.008(4) 0.012(3) 0.014(3)
C26A 0.019(3) 0.071(5) 0.042(4) -0.005(3) 0.008(2) -0.005(3)
IrB 0.02080(9) 0.02356(12) 0.01737(11) 0.00242(8) 0.01009(7) 0.00484(8)
P1B 0.0202(6) 0.0213(7) 0.0186(7) 0.0020(5) 0.0103(5) 0.0041(5)
O1B 0.0219(16) 0.030(2) 0.0211(19) 0.0050(15) 0.0103(14) 0.0071(14)
C1B 0.025(2) 0.027(3) 0.022(3) 0.002(2) 0.006(2) 0.005(2)
C2B 0.024(2) 0.022(3) 0.021(3) 0.003(2) 0.010(2) 0.001(2)
C3B 0.021(2) 0.017(3) 0.020(3) 0.006(2) 0.0080(19) 0.0027(18)
C3AB 0.025(2) 0.023(3) 0.015(2) 0.001(2) 0.0064(19) -0.006(2)
C4B 0.028(3) 0.032(3) 0.023(3) 0.000(2) 0.009(2) -0.007(2)
C5B 0.040(3) 0.042(4) 0.025(3) 0.000(3) 0.016(2) -0.010(3)
C6B 0.050(4) 0.040(4) 0.021(3) 0.010(3) 0.010(3) -0.009(3)
C7B 0.037(3) 0.035(4) 0.028(3) 0.009(3) 0.006(2) 0.003(2)
C7AB 0.032(3) 0.024(3) 0.023(3) 0.001(2) 0.007(2) -0.002(2)
C11B 0.037(3) 0.031(3) 0.018(3) 0.006(2) 0.006(2) 0.008(2)
C12B 0.025(2) 0.036(3) 0.023(3) 0.004(2) 0.009(2) 0.010(2)
C13B 0.027(3) 0.043(4) 0.026(3) -0.007(3) 0.008(2) -0.002(2)
C14B 0.034(3) 0.037(4) 0.031(3) -0.011(3) 0.011(2) 0.004(3)
C15B 0.029(3) 0.030(3) 0.028(3) -0.002(2) 0.015(2) 0.009(2)
C16B 0.023(2) 0.050(4) 0.024(3) -0.003(3) 0.013(2) 0.002(2)
C17B 0.042(3) 0.051(4) 0.023(3) -0.001(3) 0.015(3) -0.014(3)
C18B 0.051(4) 0.034(4) 0.023(3) 0.007(3) 0.006(3) -0.006(3)
C21B 0.022(2) 0.036(3) 0.025(3) 0.003(2) 0.012(2) 0.001(2)
C22B 0.041(3) 0.042(4) 0.056(4) 0.003(3) 0.019(3) -0.008(3)
C23B 0.023(3) 0.064(5) 0.054(4) 0.014(4) 0.011(3) 0.010(3)
C24B 0.036(3) 0.023(3) 0.029(3) 0.001(2) 0.019(2) 0.005(2)
C25B 0.044(3) 0.025(3) 0.053(4) -0.006(3) 0.020(3) -0.005(3)
C26B 0.067(4) 0.029(3) 0.041(4) -0.004(3) 0.034(3) 0.010(3)

loop_
_atom_type_symbol
_atom_type_description
_atom_type_scat_dispersion_real
_atom_type_scat_dispersion_imag
_atom_type_scat_source
C C 0.0033 0.0016 'International Tables Vol C Tables 4.2.6.8 and 6.1.1.4'
H H 0.0000 0.0000 'International Tables Vol C Tables 4.2.6.8 and 6.1.1.4'
O O 0.0106 0.0060 'International Tables Vol C Tables 4.2.6.8 and 6.1.1.4'
P P 0.1023 0.0942 'International Tables Vol C Tables 4.2.6.8 and 6.1.1.4'
Ir Ir -1.4442 7.9887 'International Tables Vol C Tables 4.2.6.8 and 6.1.1.4'

loop_
_geom_angle_atom_site_label_1
_geom_angle_atom_site_label_2
_geom_angle_atom_site_label_3
_geom_angle
O1A IrA C12A 157.8(2)
O1A IrA C11A 162.3(2)
C12A IrA C11A 39.1(2)
O1A IrA C16A 87.31(19)
C12A IrA C16A 98.1(2)
C11A IrA C16A 81.6(2)
O1A IrA C15A 89.88(18)
C12A IrA C15A 81.8(2)
C11A IrA C15A 89.7(2)
C16A IrA C15A 37.6(2)
O1A IrA P1A 84.34(10)
C12A IrA P1A 97.23(17)
C11A IrA P1A 101.04(15)
C16A IrA P1A 158.12(17)
C15A IrA P1A 161.82(17)
C3A P1A C21A 109.9(3)
C3A P1A C24A 106.0(2)
C21A P1A C24A 105.2(3)
C3A P1A IrA 98.61(17)
C21A P1A IrA 114.85(18)
C24A P1A IrA 121.43(19)
C2A O1A IrA 115.8(3)
C7AA C1A C2A 103.0(4)
O1A C2A C3A 127.4(5)
O1A C2A C1A 122.2(4)
C3A C2A C1A 110.5(4)
C2A C3A C3AA 108.4(4)
C2A C3A P1A 113.7(4)
C3AA C3A P1A 137.7(4)
C4A C3AA C7AA 119.1(5)
C4A C3AA C3A 132.2(5)
C7AA C3AA C3A 108.7(4)
C5A C4A C3AA 118.9(5)
C6A C5A C4A 121.6(5)
C5A C6A C7A 120.1(6)
C7AA C7A C6A 119.6(5)
C7A C7AA C3AA 120.7(5)
C7A C7AA C1A 130.0(5)
C3AA C7AA C1A 109.2(4)
C12A C11A C18A 122.9(5)
C12A C11A IrA 69.8(3)
C18A C11A IrA 113.8(4)
C11A C12A C13A 123.5(6)
C11A C12A IrA 71.2(3)
C13A C12A IrA 110.3(4)
C14A C13A C12A 114.6(5)
C15A C14A C13A 111.5(5)
C16A C15A C14A 123.7(5)
C16A C15A IrA 70.5(3)
C14A C15A IrA 112.6(4)
C15A C16A C17A 124.5(6)
C15A C16A IrA 71.9(3)
C17A C16A IrA 109.2(4)
C16A C17A C18A 113.1(5)
C11A C18A C17A 112.4(5)
C22A C21A C23A 110.6(5)
C22A C21A P1A 114.5(4)
C23A C21A P1A 109.7(4)
C26A C24A C25A 111.1(5)
C26A C24A P1A 113.7(4)
C25A C24A P1A 107.7(4)
O1B IrB C11B 156.98(19)
O1B IrB C12B 163.24(19)
C11B IrB C12B 38.8(2)
O1B IrB C15B 87.57(17)
C11B IrB C15B 98.0(2)
C12B IrB C15B 81.6(2)
O1B IrB C16B 89.25(18)
C11B IrB C16B 82.2(2)
C12B IrB C16B 89.9(2)
C15B IrB C16B 37.3(2)
O1B IrB P1B 84.60(10)
C11B IrB P1B 96.49(16)
C12B IrB P1B 101.26(15)
C15B IrB P1B 159.66(16)
C16B IrB P1B 160.56(16)
C3B P1B C21B 106.5(2)
C3B P1B C24B 109.3(2)
C21B P1B C24B 106.1(2)
C3B P1B IrB 98.49(17)
C21B P1B IrB 120.09(19)
C24B P1B IrB 115.48(17)
C2B O1B IrB 115.3(3)
C7AB C1B C2B 102.1(4)
O1B C2B C3B 127.6(5)
O1B C2B C1B 121.6(4)
C3B C2B C1B 110.9(4)
C2B C3B C3AB 108.9(4)
C2B C3B P1B 114.1(4)
C3AB C3B P1B 137.0(4)
C4B C3AB C7AB 119.3(5)
C4B C3AB C3B 132.6(5)
C7AB C3AB C3B 108.1(4)
C3AB C4B C5B 119.8(5)
C6B C5B C4B 120.7(5)
C5B C6B C7B 120.1(5)
C7AB C7B C6B 119.0(5)
C7B C7AB C3AB 121.1(5)
C7B C7AB C1B 128.9(5)
C3AB C7AB C1B 110.0(4)
C12B C11B C18B 124.6(5)
C12B C11B IrB 71.3(3)
C18B C11B IrB 110.4(4)
C11B C12B C13B 123.8(5)
C11B C12B IrB 69.9(3)
C13B C12B IrB 113.6(3)
C14B C13B C12B 112.5(5)
C15B C14B C13B 113.7(5)
C16B C15B C14B 124.9(5)
C16B C15B IrB 71.8(3)
C14B C15B IrB 109.4(3)
C15B C16B C17B 123.6(5)
C15B C16B IrB 70.9(3)
C17B C16B IrB 112.1(4)
C16B C17B C18B 112.0(5)
C11B C18B C17B 113.6(5)
C22B C21B C23B 111.3(5)
C22B C21B P1B 109.1(4)
C23B C21B P1B 113.3(4)
C25B C24B C26B 110.5(5)
C25B C24B P1B 109.1(4)
C26B C24B P1B 114.8(4)

loop_
_geom_bond_atom_site_label_1
_geom_bond_atom_site_label_2
_geom_bond_distance
IrA O1A 2.058(3)
IrA C12A 2.099(6)
IrA C11A 2.117(5)
IrA C16A 2.164(5)
IrA C15A 2.181(5)
IrA P1A 2.3203(13)
P1A C3A 1.779(5)
P1A C21A 1.853(6)
P1A C24A 1.853(5)
O1A C2A 1.302(6)
C1A C7AA 1.499(7)
C1A C2A 1.514(7)
C2A C3A 1.380(7)
C3A C3AA 1.467(7)
C3AA C4A 1.399(7)
C3AA C7AA 1.415(7)
C4A C5A 1.392(8)
C5A C6A 1.372(9)
C6A C7A 1.395(8)
C7A C7AA 1.376(8)
C11A C12A 1.410(9)
C11A C18A 1.507(8)
C12A C13A 1.525(9)
C13A C14A 1.516(10)
C14A C15A 1.512(9)
C15A C16A 1.400(8)
C16A C17A 1.504(8)
C17A C18A 1.524(8)
C21A C22A 1.523(8)
C21A C23A 1.523(8)
C24A C26A 1.526(8)
C24A C25A 1.538(9)
IrB O1B 2.059(3)
IrB C11B 2.105(5)
IrB C12B 2.122(5)
IrB C15B 2.172(5)
IrB C16B 2.184(5)
IrB P1B 2.3183(13)
P1B C3B 1.779(5)
P1B C21B 1.843(5)
P1B C24B 1.844(6)
O1B C2B 1.311(6)
C1B C7AB 1.505(7)
C1B C2B 1.518(7)
C2B C3B 1.369(7)
C3B C3AB 1.469(7)
C3AB C4B 1.381(7)
C3AB C7AB 1.406(7)
C4B C5B 1.391(8)
C5B C6B 1.386(9)
C6B C7B 1.396(8)
C7B C7AB 1.382(8)
C11B C12B 1.404(8)
C11B C18B 1.522(8)
C12B C13B 1.526(8)
C13B C14B 1.523(8)
C14B C15B 1.504(7)
C15B C16B 1.393(8)
C16B C17B 1.516(9)
C17B C18B 1.541(9)
C21B C22B 1.521(9)
C21B C23B 1.522(8)
C24B C25B 1.521(8)
C24B C26B 1.524(7)

loop_
_geom_torsion_atom_site_label_1
_geom_torsion_atom_site_label_2
_geom_torsion_atom_site_label_3
_geom_torsion_atom_site_label_4
_geom_torsion
O1A IrA P1A C3A -3.7(2)
C12A IrA P1A C3A -161.3(2)
C11A IrA P1A C3A 159.2(2)
C16A IrA P1A C3A 64.4(5)
C15A IrA P1A C3A -75.7(5)
O1A IrA P1A C21A 113.1(2)
C12A IrA P1A C21A -44.6(3)
C11A IrA P1A C21A -84.0(3)
C16A IrA P1A C21A -178.9(5)
C15A IrA P1A C21A 41.0(6)
O1A IrA P1A C24A -118.4(2)
C12A IrA P1A C24A 83.9(3)
C11A IrA P1A C24A 44.5(3)
C16A IrA P1A C24A -50.4(5)
C15A IrA P1A C24A 169.5(5)
C12A IrA O1A C2A 98.8(6)
C11A IrA O1A C2A -105.2(6)
C16A IrA O1A C2A -156.2(4)
C15A IrA O1A C2A 166.3(4)
P1A IrA O1A C2A 3.6(3)
IrA O1A C2A C3A -2.0(7)
IrA O1A C2A C1A 176.8(4)
C7AA C1A C2A O1A -174.4(5)
C7AA C1A C2A C3A 4.5(6)
O1A C2A C3A C3AA 173.9(5)
C1A C2A C3A C3AA -5.0(6)
O1A C2A C3A P1A -1.8(7)
C1A C2A C3A P1A 179.3(4)
C21A P1A C3A C2A -116.5(4)
C24A P1A C3A C2A 130.2(4)
IrA P1A C3A C2A 3.9(4)
C21A P1A C3A C3AA 69.4(6)
C24A P1A C3A C3AA -43.8(6)
IrA P1A C3A C3AA -170.1(5)
C2A C3A C3AA C4A -176.5(6)
P1A C3A C3AA C4A -2.3(10)
C2A C3A C3AA C7AA 3.4(6)
P1A C3A C3AA C7AA 177.6(5)
C7AA C3AA C4A C5A 0.6(8)
C3A C3AA C4A C5A -179.5(6)
C3AA C4A C5A C6A -0.9(9)
C4A C5A C6A C7A 0.5(10)
C5A C6A C7A C7AA 0.3(10)
C6A C7A C7AA C3AA -0.6(9)
C6A C7A C7AA C1A -179.8(6)
C4A C3AA C7AA C7A 0.1(8)
C3A C3AA C7AA C7A -179.8(5)
C4A C3AA C7AA C1A 179.5(5)
C3A C3AA C7AA C1A -0.5(6)
C2A C1A C7AA C7A 176.9(6)
C2A C1A C7AA C3AA -2.3(6)
O1A IrA C11A C12A -165.9(5)
C16A IrA C11A C12A -114.2(4)
C15A IrA C11A C12A -77.3(4)
P1A IrA C11A C12A 87.9(3)
O1A IrA C11A C18A -47.8(8)
C12A IrA C11A C18A 118.0(6)
C16A IrA C11A C18A 3.8(4)
C15A IrA C11A C18A 40.7(5)
P1A IrA C11A C18A -154.1(4)
C18A C11A C12A C13A -3.5(9)
IrA C11A C12A C13A 102.4(5)
C18A C11A C12A IrA -105.9(5)
O1A IrA C12A C11A 168.7(4)
C16A IrA C12A C11A 65.7(4)
C15A IrA C12A C11A 99.7(4)
P1A IrA C12A C11A -98.6(3)
O1A IrA C12A C13A 49.0(8)
C11A IrA C12A C13A -119.7(6)
C16A IrA C12A C13A -53.9(5)
C15A IrA C12A C13A -20.0(4)
P1A IrA C12A C13A 141.7(4)
C11A C12A C13A C14A -46.6(8)
IrA C12A C13A C14A 33.7(7)
C12A C13A C14A C15A -30.2(8)
C13A C14A C15A C16A 93.4(7)
C13A C14A C15A IrA 12.4(7)
O1A IrA C15A C16A 85.7(3)
C12A IrA C15A C16A -114.9(4)
C11A IrA C15A C16A -76.5(4)
P1A IrA C15A C16A 156.9(4)
O1A IrA C15A C14A -154.9(4)
C12A IrA C15A C14A 4.4(4)
C11A IrA C15A C14A 42.8(5)
C16A IrA C15A C14A 119.3(6)
P1A IrA C15A C14A -83.7(6)
C14A C15A C16A C17A -3.5(9)
IrA C15A C16A C17A 101.2(5)
C14A C15A C16A IrA -104.8(5)
O1A IrA C16A C15A -93.3(3)
C12A IrA C16A C15A 65.0(4)
C11A IrA C16A C15A 100.5(4)
P1A IrA C16A C15A -160.8(3)
O1A IrA C16A C17A 145.6(4)
C12A IrA C16A C17A -56.1(5)
C11A IrA C16A C17A -20.6(4)
C15A IrA C16A C17A -121.1(6)
P1A IrA C16A C17A 78.1(6)
C15A C16A C17A C18A -46.5(8)
IrA C16A C17A C18A 34.3(7)
C12A C11A C18A C17A 94.2(7)
IrA C11A C18A C17A 13.7(7)
C16A C17A C18A C11A -32.1(8)
C3A P1A C21A C22A -56.8(5)
C24A P1A C21A C22A 56.9(5)
IrA P1A C21A C22A -166.9(4)
C3A P1A C21A C23A 68.1(5)
C24A P1A C21A C23A -178.1(4)
IrA P1A C21A C23A -41.9(5)
C3A P1A C24A C26A 168.9(4)
C21A P1A C24A C26A 52.4(5)
IrA P1A C24A C26A -80.2(5)
C3A P1A C24A C25A -67.6(5)
C21A P1A C24A C25A 176.0(5)
IrA P1A C24A C25A 43.4(5)
O1B IrB P1B C3B -0.3(2)
C11B IrB P1B C3B -157.1(2)
C12B IrB P1B C3B 163.9(2)
C15B IrB P1B C3B 67.6(4)
C16B IrB P1B C3B -72.3(5)
O1B IrB P1B C21B -115.0(2)
C11B IrB P1B C21B 88.2(3)
C12B IrB P1B C21B 49.2(3)
C15B IrB P1B C21B -47.1(5)
C16B IrB P1B C21B 172.9(5)
O1B IrB P1B C24B 115.9(2)
C11B IrB P1B C24B -41.0(3)
C12B IrB P1B C24B -80.0(3)
C15B IrB P1B C24B -176.3(4)
C16B IrB P1B C24B 43.8(5)
C11B IrB O1B C2B 93.2(6)
C12B IrB O1B C2B -112.2(6)
C15B IrB O1B C2B -161.9(4)
C16B IrB O1B C2B 160.8(4)
P1B IrB O1B C2B -0.7(3)
IrB O1B C2B C3B 2.0(7)
IrB O1B C2B C1B -179.3(4)
C7AB C1B C2B O1B -176.5(5)
C7AB C1B C2B C3B 2.4(6)
O1B C2B C3B C3AB 176.0(5)
C1B C2B C3B C3AB -2.8(6)
O1B C2B C3B P1B -2.3(7)
C1B C2B C3B P1B 178.9(4)
C21B P1B C3B C2B 126.1(4)
C24B P1B C3B C2B -119.7(4)
IrB P1B C3B C2B 1.2(4)
C21B P1B C3B C3AB -51.5(6)
C24B P1B C3B C3AB 62.7(6)
IrB P1B C3B C3AB -176.4(5)
C2B C3B C3AB C4B -176.1(6)
P1B C3B C3AB C4B 1.6(10)
C2B C3B C3AB C7AB 2.0(6)
P1B C3B C3AB C7AB 179.7(5)
C7AB C3AB C4B C5B 2.7(8)
C3B C3AB C4B C5B -179.4(5)
C3AB C4B C5B C6B -2.0(9)
C4B C5B C6B C7B 0.3(9)
C5B C6B C7B C7AB 0.7(9)
C6B C7B C7AB C3AB 0.0(9)
C6B C7B C7AB C1B -179.6(6)
C4B C3AB C7AB C7B -1.7(8)
C3B C3AB C7AB C7B 179.9(5)
C4B C3AB C7AB C1B 178.0(5)
C3B C3AB C7AB C1B -0.5(6)
C2B C1B C7AB C7B 178.5(6)
C2B C1B C7AB C3AB -1.1(6)
O1B IrB C11B C12B 168.6(4)
C15B IrB C11B C12B 65.8(3)
C16B IrB C11B C12B 99.6(3)
P1B IrB C11B C12B -99.9(3)
O1B IrB C11B C18B 47.7(7)
C12B IrB C11B C18B -120.9(5)
C15B IrB C11B C18B -55.1(4)
C16B IrB C11B C18B -21.3(4)
P1B IrB C11B C18B 139.2(4)
C18B C11B C12B C13B -3.2(8)
IrB C11B C12B C13B -105.5(5)
C18B C11B C12B IrB 102.3(5)
O1B IrB C12B C11B -164.5(5)
C15B IrB C12B C11B -114.1(3)
C16B IrB C12B C11B -77.6(3)
P1B IrB C12B C11B 86.3(3)
O1B IrB C12B C13B -45.4(8)
C11B IrB C12B C13B 119.1(6)
C15B IrB C12B C13B 5.0(4)
C16B IrB C12B C13B 41.5(4)
P1B IrB C12B C13B -154.5(4)
C11B C12B C13B C14B 92.5(7)
IrB C12B C13B C14B 11.7(6)
C12B C13B C14B C15B -30.1(7)
C13B C14B C15B C16B -47.6(8)
C13B C14B C15B IrB 33.4(6)
O1B IrB C15B C16B -91.9(3)
C11B IrB C15B C16B 65.6(4)
C12B IrB C15B C16B 100.9(4)
P1B IrB C15B C16B -159.3(3)
O1B IrB C15B C14B 146.5(4)
C11B IrB C15B C14B -55.9(4)
C12B IrB C15B C14B -20.6(4)
C16B IrB C15B C14B -121.5(6)
P1B IrB C15B C14B 79.2(6)
C14B C15B C16B C17B -3.0(8)
IrB C15B C16B C17B -104.3(5)
C14B C15B C16B IrB 101.4(5)
O1B IrB C16B C15B 87.0(3)
C11B IrB C16B C15B -114.4(4)
C12B IrB C16B C15B -76.3(4)
P1B IrB C16B C15B 158.3(4)
O1B IrB C16B C17B -153.6(4)
C11B IrB C16B C17B 5.0(4)
C12B IrB C16B C17B 43.1(4)
C15B IrB C16B C17B 119.4(6)
P1B IrB C16B C17B -82.3(6)
C15B C16B C17B C18B 93.4(7)
IrB C16B C17B C18B 12.3(6)
C12B C11B C18B C17B -46.0(7)
IrB C11B C18B C17B 34.8(6)
C16B C17B C18B C11B -31.0(7)
C3B P1B C21B C22B -66.0(5)
C24B P1B C21B C22B 177.6(4)
IrB P1B C21B C22B 44.4(5)
C3B P1B C21B C23B 169.4(4)
C24B P1B C21B C23B 53.0(5)
IrB P1B C21B C23B -80.2(5)
C3B P1B C24B C25B 63.7(4)
C21B P1B C24B C25B 178.1(4)
IrB P1B C24B C25B -46.2(4)
C3B P1B C24B C26B -61.0(5)
C21B P1B C24B C26B 53.4(5)
IrB P1B C24B C26B -170.9(4)
